data_7225205
loop_
_publ_author_name
'Wang, Xiu-Li'
'Rong, Xing'
'Liu, Dan-Na'
'Lin, Hong-Yan'
'Liu, Guo-Cheng'
'Wang, Xiang'
'Song, Ge'

_publ_section_title
;
 Diverse polyoxometalate-based metal--organic complexes constructed by a
 tetrazole- and pyridyl-containing asymmetric amide ligand or its in situ
 transformed ligand
;
_journal_issue 27
_journal_name_full CrystEngComm
_journal_page_first 5101
_journal_paper_doi 10.1039/C6CE01035K
_journal_volume 18
_journal_year 2016
_chemical_formula_sum 'C32 H46 Ag4 Mo24 N24 O90 P2'
_chemical_formula_weight 5002.91
_chemical_name_systematic
; 
 ? 
;
_space_group_IT_number 14
_symmetry_cell_setting monoclinic
_symmetry_space_group_name_Hall '-P 2yn'
_symmetry_space_group_name_H-M 'P 1 21/n 1'
_atom_sites_solution_hydrogens geom
_atom_sites_solution_primary direct
_atom_sites_solution_secondary difmap
_audit_creation_method SHELXL-97
_audit_update_record
;
2016-02-29 deposited with the CCDC.
2016-05-11 downloaded from the CCDC.
;
_cell_angle_alpha 90.00
_cell_angle_beta 102.7290(10)
_cell_angle_gamma 90.00
_cell_formula_units_Z 2
_cell_length_a 12.9320(4)
_cell_length_b 18.9820(6)
_cell_length_c 21.4570(7)
_cell_measurement_reflns_used 9880
_cell_measurement_temperature 296(2)
_cell_measurement_theta_max 25.00
_cell_measurement_theta_min 1.69
_cell_volume 5137.7(3)
_computing_cell_refinement 'SMART (Bruker, 2001)'
_computing_data_collection 'SMART (Bruker, 2001)'
_computing_data_reduction 'SAINT+ (Bruker, 1999)'
_computing_molecular_graphics 'PLATON (Spek, 2003)'
_computing_publication_material 'SHELXTL (1998)'
_computing_structure_refinement 'SHELXL-97 (Sheldrick, 2008)'
_computing_structure_solution 'SHELXS-97 (Sheldrick, 2008)'
_diffrn_ambient_temperature 296(2)
_diffrn_measured_fraction_theta_full 1.000
_diffrn_measured_fraction_theta_max 1.000
_diffrn_measurement_device_type 'CCD area detector'
_diffrn_measurement_method 'phi and omega scans'
_diffrn_radiation_monochromator graphite
_diffrn_radiation_source 'fine-focus sealed tube'
_diffrn_radiation_type MoK\a
_diffrn_radiation_wavelength 0.71069
_diffrn_reflns_av_R_equivalents 0.0195
_diffrn_reflns_av_unetI/netI 0.0197
_diffrn_reflns_limit_h_max 15
_diffrn_reflns_limit_h_min -9
_diffrn_reflns_limit_k_max 21
_diffrn_reflns_limit_k_min -22
_diffrn_reflns_limit_l_max 25
_diffrn_reflns_limit_l_min -25
_diffrn_reflns_number 29140
_diffrn_reflns_theta_full 25.00
_diffrn_reflns_theta_max 25.00
_diffrn_reflns_theta_min 1.69
_exptl_absorpt_coefficient_mu 3.724
_exptl_absorpt_correction_T_max 0.4685
_exptl_absorpt_correction_T_min 0.4013
_exptl_absorpt_correction_type multi-scan
_exptl_absorpt_process_details SADABS
_exptl_crystal_colour ORANGE
_exptl_crystal_density_diffrn 3.234
_exptl_crystal_density_method 'not measured'
_exptl_crystal_description BLOCK
_exptl_crystal_F_000 4704
_exptl_crystal_size_max 0.30
_exptl_crystal_size_mid 0.26
_exptl_crystal_size_min 0.24
_refine_diff_density_max 2.329
_refine_diff_density_min -1.022
_refine_diff_density_rms 0.182
_refine_ls_extinction_method none
_refine_ls_goodness_of_fit_ref 1.031
_refine_ls_hydrogen_treatment constr
_refine_ls_matrix_type full
_refine_ls_number_parameters 793
_refine_ls_number_reflns 9051
_refine_ls_number_restraints 0
_refine_ls_restrained_S_all 1.031
_refine_ls_R_factor_all 0.0523
_refine_ls_R_factor_gt 0.0486
_refine_ls_shift/su_max 0.001
_refine_ls_shift/su_mean 0.000
_refine_ls_structure_factor_coef Fsqd
_refine_ls_weighting_details 'calc w=1/[\s^2^(Fo^2^)+(0.0317P)^2^+131.0852P] where P=(Fo^2^+2Fc^2^)/3'
_refine_ls_weighting_scheme calc
_refine_ls_wR_factor_gt 0.1104
_refine_ls_wR_factor_ref 0.1121
_reflns_number_gt 8458
_reflns_number_total 9051
_reflns_threshold_expression >2sigma(I)
_cod_data_source_file c6ce01035k2.cif
_cod_data_source_block 3
_cod_depositor_comments
;
The following automatic conversions were performed:

'_symmetry_cell_setting' value 'Monoclinic' changed to 'monoclinic'
according to
/usr/data/users/saulius/crontab/automatic-downloads/rss-feeds/RSC/lib/dictionaries/cif_core.dic
dictionary named 'cif_core.dic' version 2.4.2 from 2011-04-26.

Automatic conversion script
Id: cif_fix_values 4268 2015-11-12 08:31:59Z antanas 

 Adding full bibliography for 7225203--7225206.cif.
;
_cod_original_sg_symbol_H-M 'P2(1)/n  '
_cod_database_code 7225205

loop_
_symmetry_equiv_pos_as_xyz
'x, y, z'
'-x+1/2, y+1/2, -z+1/2'
'-x, -y, -z'
'x-1/2, -y-1/2, z-1/2'

loop_
_atom_site_label
_atom_site_type_symbol
_atom_site_fract_x
_atom_site_fract_y
_atom_site_fract_z
_atom_site_U_iso_or_equiv
_atom_site_adp_type
_atom_site_occupancy
_atom_site_symmetry_multiplicity
_atom_site_calc_flag
_atom_site_refinement_flags
P1 P -0.09459(15) -0.62115(10) -0.26850(9) 0.0106(4) Uani 1 1 d .
Ag1 Ag -0.13462(7) -0.37204(5) -0.03273(5) 0.0487(2) Uani 1 1 d .
Mo1 Mo -0.27647(7) -0.49439(5) -0.23167(4) 0.0328(2) Uani 1 1 d .
N1 N -0.0082(6) -0.2959(4) -0.0192(4) 0.0301(19) Uani 1 1 d .
O1 O -0.4361(5) -0.5601(4) -0.4360(3) 0.0367(17) Uani 1 1 d .
C1 C -0.0077(7) -0.2301(5) -0.0021(5) 0.028(2) Uani 1 1 d .
H1A H -0.0643 -0.2057 0.0078 0.034 Uiso 1 1 calc R
O1W O -0.5456(6) -0.6267(4) -0.0274(3) 0.0370(17) Uani 1 1 d .
Ag2 Ag 0.17402(7) -0.42025(5) -0.01963(4) 0.0434(2) Uani 1 1 d .
N2 N 0.0876(6) -0.2042(4) -0.0013(3) 0.0231(16) Uani 1 1 d .
O2 O -0.5696(5) -0.5039(4) -0.2287(3) 0.0317(15) Uani 1 1 d .
Mo2 Mo 0.13984(6) -0.66340(5) -0.15364(4) 0.0302(2) Uani 1 1 d .
O2W O 0.3291(9) -0.3475(6) -0.0477(5) 0.075(3) Uani 1 1 d .
C2 C 0.1307(8) -0.1347(5) 0.0160(5) 0.031(2) Uani 1 1 d .
H2A H 0.1972 -0.1392 0.0471 0.037 Uiso 1 1 calc R
H2B H 0.0820 -0.1085 0.0358 0.037 Uiso 1 1 calc R
Mo3 Mo -0.15878(7) -0.71437(4) -0.41437(4) 0.02515(18) Uani 1 1 d .
O3W O -0.0744(11) -0.2777(7) -0.4797(6) 0.105(5) Uani 1 1 d .
N3 N 0.0900(6) -0.3102(4) -0.0281(5) 0.036(2) Uani 1 1 d .
C3 C 0.1492(6) -0.0942(5) -0.0408(4) 0.0193(18) Uani 1 1 d .
O3 O -0.1406(5) -0.5882(3) -0.2167(3) 0.0289(14) Uani 1 1 d .
Mo4 Mo -0.11651(6) -0.45792(4) -0.34974(4) 0.02231(17) Uani 1 1 d .
O4 O -0.3112(6) -0.6752(4) -0.0965(3) 0.0385(18) Uani 1 1 d .
N4 N 0.1473(6) -0.2549(5) -0.0183(5) 0.037(2) Uani 1 1 d .
C4 C 0.1391(7) 0.0287(5) -0.1293(4) 0.0232(19) Uani 1 1 d .
H4A H 0.0829 -0.0021 -0.1431 0.028 Uiso 1 1 calc R
Mo5 Mo -0.04215(7) -0.52587(5) -0.12460(4) 0.0302(2) Uani 1 1 d .
O5 O 0.0027(7) -0.4779(4) -0.0589(3) 0.0407(18) Uani 1 1 d .
N5 N 0.1836(6) -0.0282(4) -0.0253(3) 0.0207(15) Uani 1 1 d .
H5B H 0.1947 -0.0164 0.0144 0.025 Uiso 1 1 calc R
C5 C 0.2850(8) 0.0705(5) -0.0495(4) 0.027(2) Uani 1 1 d .
H5A H 0.3282 0.0671 -0.0087 0.032 Uiso 1 1 calc R
C6 C 0.2375(8) 0.1256(5) -0.1507(5) 0.032(2) Uani 1 1 d .
H6A H 0.2476 0.1600 -0.1796 0.038 Uiso 1 1 calc R
Mo6 Mo 0.05283(6) -0.58272(4) -0.38697(4) 0.02514(18) Uani 1 1 d .
O6 O -0.0164(5) -0.6798(3) -0.2401(3) 0.0263(14) Uani 1 1 d .
N6 N 0.3033(9) 0.1232(6) -0.0907(5) 0.050(3) Uani 1 1 d .
Mo7 Mo 0.08549(6) -0.74831(4) -0.29923(4) 0.02206(17) Uani 1 1 d .
N7 N -0.3903(6) -0.5156(4) -0.0439(4) 0.0280(18) Uani 1 1 d .
O7 O -0.1831(5) -0.6531(3) -0.3199(3) 0.0288(15) Uani 1 1 d .
C7 C 0.2027(6) 0.0231(4) -0.0686(4) 0.0169(17) Uani 1 1 d .
Mo8 Mo 0.11734(6) -0.49870(4) -0.24216(4) 0.02488(18) Uani 1 1 d .
N8 N -0.2935(6) -0.4947(4) -0.0233(4) 0.0267(17) Uani 1 1 d .
O8 O -0.0360(5) -0.5660(3) -0.2997(3) 0.0253(14) Uani 1 1 d .
C8 C 0.1602(7) 0.0792(4) -0.1675(4) 0.0188(17) Uani 1 1 d .
H8A H 0.1180 0.0820 -0.2085 0.023 Uiso 1 1 calc R
N9 N -0.2760(6) -0.4330(4) -0.0514(4) 0.0258(17) Uani 1 1 d .
Mo9 Mo -0.33036(6) -0.58731(4) -0.38265(4) 0.02492(18) Uani 1 1 d .
O9 O -0.2744(5) -0.6512(3) -0.4388(3) 0.0324(16) Uani 1 1 d .
C9 C -0.3671(7) -0.4166(5) -0.0909(4) 0.0238(19) Uani 1 1 d .
H9A H -0.3798 -0.3771 -0.1171 0.029 Uiso 1 1 calc R
N10 N -0.4366(6) -0.4667(4) -0.0862(3) 0.0235(16) Uani 1 1 d .
Mo10 Mo -0.06026(7) -0.78528(4) -0.18622(4) 0.02679(19) Uani 1 1 d .
O10 O -0.3974(5) -0.8075(4) -0.3057(4) 0.0338(16) Uani 1 1 d .
C10 C -0.5479(7) -0.4725(5) -0.1195(5) 0.031(2) Uani 1 1 d .
H10A H -0.5736 -0.4267 -0.1359 0.037 Uiso 1 1 calc R
H10B H -0.5897 -0.4876 -0.0895 0.037 Uiso 1 1 calc R
Mo11 Mo -0.30692(6) -0.74545(4) -0.30263(4) 0.02490(18) Uani 1 1 d .
O11 O 0.2519(5) -0.6687(4) -0.0992(3) 0.0368(17) Uani 1 1 d .
C11 C -0.5624(6) -0.5249(5) -0.1746(4) 0.0227(19) Uani 1 1 d .
N11 N -0.5642(6) -0.5927(4) -0.1569(4) 0.0260(17) Uani 1 1 d .
H11A H -0.5587 -0.6013 -0.1170 0.031 Uiso 1 1 calc R
Mo12 Mo -0.24154(6) -0.65239(4) -0.15007(4) 0.02231(17) Uani 1 1 d .
O12 O -0.0612(6) -0.8582(3) -0.1439(3) 0.0325(16) Uani 1 1 d .
N12 N -0.6162(7) -0.7032(5) -0.2997(4) 0.038(2) Uani 1 1 d .
C12 C -0.5743(7) -0.6507(5) -0.1986(4) 0.025(2) Uani 1 1 d .
O13 O 0.1176(5) -0.5829(4) -0.4454(3) 0.0325(16) Uani 1 1 d .
C13 C -0.6083(9) -0.6448(6) -0.2636(5) 0.035(2) Uani 1 1 d .
H13A H -0.6256 -0.6010 -0.2825 0.043 Uiso 1 1 calc R
C14 C -0.5964(8) -0.7672(6) -0.2755(5) 0.034(2) Uani 1 1 d .
H14A H -0.6055 -0.8063 -0.3023 0.040 Uiso 1 1 calc R
O14 O 0.1645(6) -0.8076(4) -0.3240(4) 0.0423(19) Uani 1 1 d .
C15 C -0.5626(8) -0.7752(5) -0.2112(5) 0.033(2) Uani 1 1 d .
H15A H -0.5477 -0.8199 -0.1936 0.040 Uiso 1 1 calc R
O16 O 0.0252(6) -0.8115(4) -0.2423(3) 0.0345(16) Uani 1 1 d .
C16 C -0.5508(8) -0.7171(6) -0.1726(5) 0.032(2) Uani 1 1 d .
H16A H -0.5268 -0.7222 -0.1287 0.038 Uiso 1 1 calc R
O17 O -0.1697(6) -0.7602(4) -0.4809(3) 0.0353(17) Uani 1 1 d .
O18 O 0.2153(5) -0.4419(4) -0.2190(3) 0.0328(16) Uani 1 1 d .
O19 O -0.0437(5) -0.7618(3) -0.3584(3) 0.0284(15) Uani 1 1 d .
O20 O 0.1473(5) -0.5312(4) -0.3225(3) 0.0328(16) Uani 1 1 d .
O21 O -0.1436(6) -0.3828(3) -0.3906(3) 0.0327(16) Uani 1 1 d .
O22 O 0.0329(6) -0.4854(4) -0.1820(4) 0.0396(18) Uani 1 1 d .
O23 O 0.0160(5) -0.4355(3) -0.2977(3) 0.0311(15) Uani 1 1 d .
O24 O -0.0628(5) -0.6439(3) -0.4231(3) 0.0296(15) Uani 1 1 d .
O25 O -0.3620(6) -0.4317(3) -0.2256(4) 0.0363(17) Uani 1 1 d .
O26 O -0.2301(5) -0.5197(4) -0.3942(3) 0.0305(15) Uani 1 1 d .
O27 O -0.0328(5) -0.5045(4) -0.4067(3) 0.0337(16) Uani 1 1 d .
O28 O 0.1657(5) -0.5814(4) -0.2028(3) 0.0331(16) Uani 1 1 d .
O29 O -0.2525(6) -0.7715(4) -0.3751(4) 0.0351(16) Uani 1 1 d .
O30 O -0.1829(5) -0.7864(4) -0.2487(3) 0.0356(17) Uani 1 1 d .
O31 O -0.3853(5) -0.6728(4) -0.3520(3) 0.0330(16) Uani 1 1 d .
O32 O 0.1344(5) -0.1186(3) -0.0945(3) 0.0257(14) Uani 1 1 d .
O33 O -0.3403(6) -0.5434(4) -0.3074(3) 0.0380(18) Uani 1 1 d .
O34 O -0.1874(6) -0.4532(4) -0.2863(3) 0.0346(16) Uani 1 1 d .
O35 O -0.1360(5) -0.7199(4) -0.1418(3) 0.0341(16) Uani 1 1 d .
O36 O 0.0565(6) -0.6018(4) -0.1174(3) 0.0382(17) Uani 1 1 d .
O37 O -0.3134(6) -0.6928(4) -0.2262(3) 0.0340(16) Uani 1 1 d .
O38 O 0.1785(5) -0.7186(4) -0.2204(3) 0.0338(16) Uani 1 1 d .
O39 O 0.0670(5) -0.7418(4) -0.1327(3) 0.0326(16) Uani 1 1 d .
O40 O 0.1098(5) -0.6687(3) -0.3397(3) 0.0306(16) Uani 1 1 d .
O41 O -0.1388(5) -0.5879(3) -0.0969(3) 0.0321(16) Uani 1 1 d .
O42 O -0.3153(5) -0.5635(4) -0.1808(3) 0.0332(16) Uani 1 1 d .
O43 O -0.1609(6) -0.4687(4) -0.1628(3) 0.0348(16) Uani 1 1 d .

loop_
_atom_site_aniso_label
_atom_site_aniso_U_11
_atom_site_aniso_U_22
_atom_site_aniso_U_33
_atom_site_aniso_U_23
_atom_site_aniso_U_13
_atom_site_aniso_U_12
P1 0.0085(9) 0.0105(9) 0.0120(9) 0.0009(7) 0.0008(7) -0.0003(7)
Ag1 0.0313(4) 0.0327(4) 0.0817(7) 0.0000(4) 0.0118(4) -0.0147(4)
Mo1 0.0380(5) 0.0245(4) 0.0414(5) 0.0006(4) 0.0203(4) 0.0105(4)
N1 0.019(4) 0.030(5) 0.036(5) 0.012(4) -0.005(3) -0.001(3)
O1 0.016(3) 0.050(4) 0.039(4) 0.017(3) -0.006(3) 0.000(3)
C1 0.018(4) 0.031(5) 0.035(5) 0.009(4) 0.003(4) -0.002(4)
O1W 0.041(4) 0.049(4) 0.024(4) -0.001(3) 0.014(3) -0.011(4)
Ag2 0.0410(5) 0.0394(5) 0.0489(5) 0.0069(4) 0.0080(4) 0.0157(4)
N2 0.018(4) 0.025(4) 0.024(4) 0.009(3) -0.002(3) -0.003(3)
O2 0.034(4) 0.033(4) 0.024(4) 0.006(3) -0.001(3) -0.004(3)
Mo2 0.0211(4) 0.0392(5) 0.0243(4) 0.0107(4) -0.0082(3) -0.0039(4)
O2W 0.085(8) 0.073(7) 0.078(7) 0.014(6) 0.044(6) 0.013(6)
C2 0.034(5) 0.030(5) 0.026(5) 0.003(4) 0.000(4) -0.015(4)
Mo3 0.0287(4) 0.0252(4) 0.0217(4) -0.0074(3) 0.0060(3) -0.0045(3)
O3W 0.130(11) 0.097(9) 0.106(10) -0.054(8) 0.063(9) -0.043(8)
N3 0.023(4) 0.026(4) 0.059(6) 0.002(4) 0.010(4) 0.004(4)
C3 0.011(4) 0.023(4) 0.021(4) 0.001(4) -0.003(3) 0.000(3)
O3 0.028(3) 0.030(4) 0.030(4) 0.003(3) 0.006(3) -0.001(3)
Mo4 0.0246(4) 0.0172(4) 0.0228(4) 0.0075(3) 0.0002(3) -0.0009(3)
O4 0.033(4) 0.064(5) 0.022(3) 0.009(3) 0.015(3) -0.010(4)
N4 0.016(4) 0.033(5) 0.063(6) 0.009(4) 0.008(4) -0.001(4)
C4 0.018(4) 0.019(4) 0.031(5) -0.001(4) 0.002(4) 0.005(4)
Mo5 0.0338(5) 0.0357(5) 0.0220(4) -0.0103(3) 0.0082(3) -0.0074(4)
O5 0.064(5) 0.041(4) 0.016(3) -0.008(3) 0.007(3) -0.016(4)
N5 0.024(4) 0.020(4) 0.018(4) -0.002(3) 0.004(3) -0.001(3)
C5 0.037(5) 0.024(5) 0.016(4) -0.001(4) 0.001(4) -0.003(4)
C6 0.044(6) 0.022(5) 0.028(5) 0.005(4) 0.006(4) -0.002(4)
Mo6 0.0232(4) 0.0325(4) 0.0223(4) -0.0028(3) 0.0106(3) -0.0041(3)
O6 0.024(3) 0.032(4) 0.022(3) -0.003(3) 0.003(3) 0.001(3)
N6 0.056(6) 0.053(6) 0.042(6) -0.002(5) 0.013(5) -0.011(5)
Mo7 0.0211(4) 0.0224(4) 0.0235(4) 0.0020(3) 0.0069(3) 0.0077(3)
N7 0.022(4) 0.027(4) 0.033(4) 0.011(3) 0.001(3) -0.001(3)
O7 0.026(3) 0.027(3) 0.033(4) -0.001(3) 0.006(3) 0.001(3)
C7 0.015(4) 0.017(4) 0.020(4) -0.002(3) 0.006(3) 0.005(3)
Mo8 0.0167(4) 0.0204(4) 0.0350(4) 0.0028(3) 0.0003(3) -0.0060(3)
N8 0.022(4) 0.020(4) 0.038(5) 0.007(3) 0.006(3) -0.002(3)
O8 0.027(3) 0.023(3) 0.026(3) 0.001(3) 0.004(3) -0.003(3)
C8 0.025(4) 0.018(4) 0.012(4) 0.004(3) 0.001(3) 0.006(4)
N9 0.032(4) 0.016(4) 0.032(4) -0.002(3) 0.011(4) -0.008(3)
Mo9 0.0146(4) 0.0286(4) 0.0281(4) 0.0055(3) -0.0027(3) 0.0001(3)
O9 0.036(4) 0.026(3) 0.039(4) 0.006(3) 0.016(3) 0.005(3)
C9 0.036(5) 0.018(4) 0.020(4) -0.002(3) 0.009(4) -0.004(4)
N10 0.026(4) 0.023(4) 0.021(4) 0.000(3) 0.003(3) -0.002(3)
Mo10 0.0306(4) 0.0196(4) 0.0277(4) 0.0101(3) 0.0011(3) -0.0021(3)
O10 0.022(3) 0.029(4) 0.052(4) -0.007(3) 0.011(3) -0.012(3)
C10 0.021(5) 0.036(6) 0.031(5) -0.001(4) -0.001(4) 0.008(4)
Mo11 0.0185(4) 0.0224(4) 0.0335(4) -0.0001(3) 0.0052(3) -0.0080(3)
O11 0.024(4) 0.051(5) 0.027(4) 0.011(3) -0.010(3) -0.001(3)
C11 0.007(4) 0.030(5) 0.028(5) -0.002(4) -0.001(3) 0.005(4)
N11 0.033(4) 0.026(4) 0.019(4) 0.005(3) 0.006(3) -0.002(3)
Mo12 0.0260(4) 0.0233(4) 0.0209(4) 0.0024(3) 0.0125(3) 0.0020(3)
O12 0.049(4) 0.023(3) 0.031(4) 0.009(3) 0.020(3) 0.006(3)
N12 0.045(5) 0.043(5) 0.026(4) -0.002(4) 0.007(4) -0.003(4)
C12 0.022(5) 0.025(5) 0.028(5) 0.007(4) 0.002(4) -0.005(4)
O13 0.025(3) 0.046(4) 0.030(4) 0.003(3) 0.014(3) -0.005(3)
C13 0.047(6) 0.031(5) 0.026(5) 0.008(4) 0.003(5) -0.003(5)
C14 0.024(5) 0.035(6) 0.046(6) -0.010(5) 0.015(4) -0.005(4)
O14 0.029(4) 0.029(4) 0.067(5) -0.007(4) 0.008(4) 0.011(3)
C15 0.035(6) 0.023(5) 0.043(6) 0.007(4) 0.011(5) 0.011(4)
O16 0.035(4) 0.040(4) 0.027(4) -0.001(3) 0.003(3) -0.020(3)
C16 0.029(5) 0.040(6) 0.027(5) 0.009(4) 0.006(4) 0.000(4)
O17 0.047(4) 0.033(4) 0.021(3) -0.009(3) -0.003(3) 0.004(3)
O18 0.023(3) 0.029(4) 0.046(4) -0.010(3) 0.007(3) -0.009(3)
O19 0.021(3) 0.028(3) 0.032(4) 0.012(3) -0.004(3) -0.006(3)
O20 0.026(4) 0.039(4) 0.028(4) -0.007(3) -0.005(3) 0.004(3)
O21 0.042(4) 0.022(3) 0.029(4) 0.012(3) -0.002(3) -0.002(3)
O22 0.045(4) 0.035(4) 0.046(4) 0.016(3) 0.025(4) 0.012(3)
O23 0.029(4) 0.028(3) 0.032(4) -0.008(3) -0.004(3) 0.009(3)
O24 0.022(3) 0.026(3) 0.034(4) 0.015(3) -0.010(3) -0.011(3)
O25 0.041(4) 0.022(3) 0.050(4) 0.005(3) 0.019(3) 0.015(3)
O26 0.031(4) 0.038(4) 0.023(3) -0.009(3) 0.009(3) -0.021(3)
O27 0.027(4) 0.040(4) 0.027(3) -0.013(3) -0.009(3) 0.009(3)
O28 0.036(4) 0.034(4) 0.035(4) 0.018(3) 0.018(3) 0.008(3)
O29 0.036(4) 0.027(4) 0.049(4) 0.008(3) 0.024(3) 0.006(3)
O30 0.032(4) 0.033(4) 0.036(4) -0.011(3) -0.006(3) 0.012(3)
O31 0.029(4) 0.030(4) 0.046(4) 0.011(3) 0.020(3) 0.010(3)
O32 0.035(4) 0.027(3) 0.016(3) -0.005(3) 0.007(3) -0.006(3)
O33 0.050(5) 0.042(4) 0.029(4) -0.014(3) 0.024(3) -0.021(4)
O34 0.035(4) 0.045(4) 0.028(4) -0.008(3) 0.015(3) -0.016(3)
O35 0.033(4) 0.030(4) 0.034(4) -0.010(3) -0.003(3) 0.012(3)
O36 0.044(4) 0.035(4) 0.042(4) 0.017(3) 0.023(3) 0.012(3)
O37 0.035(4) 0.033(4) 0.031(4) -0.004(3) 0.002(3) 0.013(3)
O38 0.033(4) 0.046(4) 0.023(3) -0.001(3) 0.006(3) -0.018(3)
O39 0.033(4) 0.045(4) 0.020(3) -0.003(3) 0.006(3) -0.015(3)
O40 0.025(3) 0.030(4) 0.031(4) 0.016(3) -0.006(3) -0.010(3)
O41 0.029(4) 0.026(3) 0.038(4) 0.008(3) 0.000(3) -0.006(3)
O42 0.028(4) 0.028(4) 0.042(4) 0.010(3) 0.002(3) 0.002(3)
O43 0.034(4) 0.026(4) 0.041(4) 0.008(3) 0.001(3) 0.000(3)

loop_
_atom_type_symbol
_atom_type_description
_atom_type_scat_dispersion_real
_atom_type_scat_dispersion_imag
_atom_type_scat_source
C C 0.0033 0.0016 'International Tables Vol C Tables 4.2.6.8 and 6.1.1.4'
H H 0.0000 0.0000 'International Tables Vol C Tables 4.2.6.8 and 6.1.1.4'
N N 0.0061 0.0033 'International Tables Vol C Tables 4.2.6.8 and 6.1.1.4'
O O 0.0106 0.0060 'International Tables Vol C Tables 4.2.6.8 and 6.1.1.4'
P P 0.1023 0.0942 'International Tables Vol C Tables 4.2.6.8 and 6.1.1.4'
Mo Mo -1.6832 0.6857 'International Tables Vol C Tables 4.2.6.8 and 6.1.1.4'
Ag Ag -0.8971 1.1015 'International Tables Vol C Tables 4.2.6.8 and 6.1.1.4'

loop_
_geom_angle_atom_site_label_1
_geom_angle_atom_site_label_2
_geom_angle_atom_site_label_3
_geom_angle
_geom_angle_site_symmetry_1
_geom_angle_site_symmetry_3
O3 P1 O7 110.0(4) . .
O3 P1 O8 110.6(4) . .
O7 P1 O8 108.7(4) . .
O3 P1 O6 110.0(4) . .
O7 P1 O6 108.7(4) . .
O8 P1 O6 108.8(4) . .
N9 Ag1 N1 170.7(3) . .
O25 Mo1 O42 101.1(3) . .
O25 Mo1 O33 104.4(4) . .
O42 Mo1 O33 91.9(3) . .
O25 Mo1 O43 100.2(3) . .
O42 Mo1 O43 89.6(3) . .
O33 Mo1 O43 154.6(3) . .
O25 Mo1 O34 104.5(3) . .
O42 Mo1 O34 154.4(3) . .
O33 Mo1 O34 83.5(3) . .
O43 Mo1 O34 84.2(3) . .
O25 Mo1 O3 168.3(3) . .
O42 Mo1 O3 71.9(3) . .
O33 Mo1 O3 85.5(3) . .
O43 Mo1 O3 70.9(3) . .
O34 Mo1 O3 82.6(3) . .
C1 N1 N3 106.7(8) . .
C1 N1 Ag1 129.6(7) . .
N3 N1 Ag1 123.7(6) . .
N1 C1 N2 107.9(9) . .
N8 Ag2 N3 157.3(3) 3_545 .
N8 Ag2 O5 107.7(3) 3_545 .
N3 Ag2 O5 90.2(3) . .
C1 N2 N4 108.7(8) . .
C1 N2 C2 130.3(9) . .
N4 N2 C2 121.0(8) . .
O11 Mo2 O39 101.1(3) . .
O11 Mo2 O36 103.9(4) . .
O39 Mo2 O36 91.7(3) . .
O11 Mo2 O38 99.3(3) . .
O39 Mo2 O38 88.4(3) . .
O36 Mo2 O38 156.4(3) . .
O11 Mo2 O28 101.7(3) . .
O39 Mo2 O28 157.2(3) . .
O36 Mo2 O28 84.8(3) . .
O38 Mo2 O28 85.9(3) . .
O11 Mo2 O6 168.2(3) . .
O39 Mo2 O6 72.8(3) . .
O36 Mo2 O6 86.6(3) . .
O38 Mo2 O6 70.9(3) . .
O28 Mo2 O6 84.4(3) . .
N2 C2 C3 112.2(8) . .
O17 Mo3 O24 102.9(4) . .
O17 Mo3 O9 100.5(3) . .
O24 Mo3 O9 91.2(3) . .
O17 Mo3 O19 101.6(3) . .
O24 Mo3 O19 87.6(3) . .
O9 Mo3 O19 157.6(3) . .
O17 Mo3 O29 97.9(3) . .
O24 Mo3 O29 159.1(3) . .
O9 Mo3 O29 86.8(3) . .
O19 Mo3 O29 86.5(3) . .
O17 Mo3 O7 167.6(3) . .
O24 Mo3 O7 87.2(3) . .
O9 Mo3 O7 71.8(3) . .
O19 Mo3 O7 85.8(3) . .
O29 Mo3 O7 72.4(3) . .
N4 N3 N1 110.0(8) . .
N4 N3 Ag2 118.5(6) . .
N1 N3 Ag2 127.0(6) . .
O32 C3 N5 124.3(8) . .
O32 C3 C2 123.6(8) . .
N5 C3 C2 112.2(7) . .
P1 O3 Mo5 125.8(4) . .
P1 O3 Mo12 124.7(4) . .
Mo5 O3 Mo12 91.1(2) . .
P1 O3 Mo1 126.0(4) . .
Mo5 O3 Mo1 89.1(2) . .
Mo12 O3 Mo1 88.8(2) . .
O21 Mo4 O34 105.7(4) . .
O21 Mo4 O23 100.2(3) . .
O34 Mo4 O23 95.1(3) . .
O21 Mo4 O26 102.0(3) . .
O34 Mo4 O26 86.9(3) . .
O23 Mo4 O26 156.3(3) . .
O21 Mo4 O27 97.8(3) . .
O34 Mo4 O27 156.0(3) . .
O23 Mo4 O27 85.3(3) . .
O26 Mo4 O27 83.5(3) . .
O21 Mo4 O8 165.7(3) . .
O34 Mo4 O8 87.0(3) . .
O23 Mo4 O8 71.5(2) . .
O26 Mo4 O8 85.0(3) . .
O27 Mo4 O8 70.3(3) . .
N3 N4 N2 106.8(7) . .
C8 C4 C7 118.5(8) . .
O5 Mo5 O22 101.3(4) . .
O5 Mo5 O41 101.7(3) . .
O22 Mo5 O41 157.0(3) . .
O5 Mo5 O36 104.0(4) . .
O22 Mo5 O36 86.0(3) . .
O41 Mo5 O36 88.9(3) . .
O5 Mo5 O43 98.6(4) . .
O22 Mo5 O43 88.2(3) . .
O41 Mo5 O43 87.9(3) . .
O36 Mo5 O43 157.4(3) . .
O5 Mo5 O3 168.8(3) . .
O22 Mo5 O3 85.4(3) . .
O41 Mo5 O3 71.8(3) . .
O36 Mo5 O3 85.4(3) . .
O43 Mo5 O3 72.4(3) . .
Mo5 O5 Ag2 130.8(4) . .
C3 N5 C7 125.2(7) . .
C7 C5 N6 120.4(9) . .
C8 C6 N6 120.4(9) . .
O13 Mo6 O27 101.9(3) . .
O13 Mo6 O20 101.5(3) . .
O27 Mo6 O20 90.6(3) . .
O13 Mo6 O24 100.0(3) . .
O27 Mo6 O24 91.1(3) . .
O20 Mo6 O24 157.6(3) . .
O13 Mo6 O40 101.1(3) . .
O27 Mo6 O40 156.8(3) . .
O20 Mo6 O40 86.8(3) . .
O24 Mo6 O40 82.9(3) . .
O13 Mo6 O8 172.3(3) . .
O27 Mo6 O8 73.1(3) . .
O20 Mo6 O8 73.1(3) . .
O24 Mo6 O8 86.0(3) . .
O40 Mo6 O8 84.2(3) . .
P1 O6 Mo7 125.0(3) . .
P1 O6 Mo10 125.5(3) . .
Mo7 O6 Mo10 91.1(2) . .
P1 O6 Mo2 124.7(4) . .
Mo7 O6 Mo2 90.7(2) . .
Mo10 O6 Mo2 89.1(2) . .
C6 N6 C5 117.4(9) . .
O14 Mo7 O40 103.0(4) . .
O14 Mo7 O19 101.9(3) . .
O40 Mo7 O19 90.7(3) . .
O14 Mo7 O38 99.6(4) . .
O40 Mo7 O38 92.1(3) . .
O19 Mo7 O38 157.0(3) . .
O14 Mo7 O16 98.0(4) . .
O40 Mo7 O16 159.0(3) . .
O19 Mo7 O16 85.5(3) . .
O38 Mo7 O16 83.8(3) . .
O14 Mo7 O6 166.1(3) . .
O40 Mo7 O6 88.6(3) . .
O19 Mo7 O6 85.5(3) . .
O38 Mo7 O6 71.8(3) . .
O16 Mo7 O6 70.6(3) . .
N8 N7 N10 105.8(7) . .
P1 O7 Mo3 125.5(4) . .
P1 O7 Mo9 124.6(4) . .
Mo3 O7 Mo9 90.8(2) . .
P1 O7 Mo11 125.7(4) . .
Mo3 O7 Mo11 89.6(2) . .
Mo9 O7 Mo11 89.6(2) . .
C4 C7 C5 119.2(8) . .
C4 C7 N5 121.5(8) . .
C5 C7 N5 119.3(8) . .
O18 Mo8 O28 105.0(3) . .
O18 Mo8 O22 103.2(3) . .
O28 Mo8 O22 89.4(3) . .
O18 Mo8 O20 100.5(3) . .
O28 Mo8 O20 91.3(3) . .
O22 Mo8 O20 155.2(3) . .
O18 Mo8 O23 98.5(3) . .
O28 Mo8 O23 156.4(3) . .
O22 Mo8 O23 85.6(3) . .
O20 Mo8 O23 83.9(3) . .
O18 Mo8 O8 166.3(3) . .
O28 Mo8 O8 86.7(3) . .
O22 Mo8 O8 83.6(3) . .
O20 Mo8 O8 71.7(2) . .
O23 Mo8 O8 69.9(2) . .
N7 N8 N9 110.8(7) . .
N7 N8 Ag2 116.0(6) . 3_545
N9 N8 Ag2 128.7(6) . 3_545
P1 O8 Mo6 127.8(4) . .
P1 O8 Mo4 124.3(4) . .
Mo6 O8 Mo4 90.0(2) . .
P1 O8 Mo8 124.0(3) . .
Mo6 O8 Mo8 89.4(2) . .
Mo4 O8 Mo8 90.2(2) . .
C6 C8 C4 124.0(9) . .
C9 N9 N8 106.0(7) . .
C9 N9 Ag1 126.6(6) . .
N8 N9 Ag1 127.3(6) . .
O1 Mo9 O33 104.9(4) . .
O1 Mo9 O26 100.6(3) . .
O33 Mo9 O26 89.5(3) . .
O1 Mo9 O31 100.7(3) . .
O33 Mo9 O31 88.8(3) . .
O26 Mo9 O31 158.3(3) . .
O1 Mo9 O9 97.3(3) . .
O33 Mo9 O9 157.6(3) . .
O26 Mo9 O9 89.0(3) . .
O31 Mo9 O9 84.5(3) . .
O1 Mo9 O7 166.0(3) . .
O33 Mo9 O7 86.8(3) . .
O26 Mo9 O7 86.8(3) . .
O31 Mo9 O7 71.5(3) . .
O9 Mo9 O7 70.8(3) . .
Mo3 O9 Mo9 126.6(4) . .
N10 C9 N9 107.6(8) . .
C9 N10 N7 109.7(7) . .
C9 N10 C10 128.9(8) . .
N7 N10 C10 121.4(8) . .
O12 Mo10 O30 106.3(4) . .
O12 Mo10 O16 101.9(3) . .
O30 Mo10 O16 93.7(3) . .
O12 Mo10 O35 101.4(3) . .
O30 Mo10 O35 85.4(3) . .
O16 Mo10 O35 155.9(3) . .
O12 Mo10 O39 97.9(3) . .
O30 Mo10 O39 155.0(3) . .
O16 Mo10 O39 87.2(3) . .
O35 Mo10 O39 83.9(3) . .
O12 Mo10 O6 167.3(3) . .
O30 Mo10 O6 85.2(3) . .
O16 Mo10 O6 71.4(3) . .
O35 Mo10 O6 84.5(3) . .
O39 Mo10 O6 71.4(2) . .
N10 C10 C11 111.6(7) . .
O10 Mo11 O31 102.2(3) . .
O10 Mo11 O29 99.6(3) . .
O31 Mo11 O29 88.9(3) . .
O10 Mo11 O30 103.0(3) . .
O31 Mo11 O30 154.8(3) . .
O29 Mo11 O30 88.7(3) . .
O10 Mo11 O37 103.9(3) . .
O31 Mo11 O37 88.8(3) . .
O29 Mo11 O37 156.3(3) . .
O30 Mo11 O37 83.4(3) . .
O10 Mo11 O7 169.3(3) . .
O31 Mo11 O7 71.5(3) . .
O29 Mo11 O7 72.1(3) . .
O30 Mo11 O7 83.9(3) . .
O37 Mo11 O7 84.9(3) . .
O2 C11 N11 125.7(9) . .
O2 C11 C10 119.9(9) . .
N11 C11 C10 114.4(8) . .
C11 N11 C12 125.2(8) . .
O4 Mo12 O35 104.6(4) . .
O4 Mo12 O37 104.9(3) . .
O35 Mo12 O37 90.8(3) . .
O4 Mo12 O41 99.2(3) . .
O35 Mo12 O41 89.2(3) . .
O37 Mo12 O41 155.0(3) . .
O4 Mo12 O42 99.1(3) . .
O35 Mo12 O42 155.9(3) . .
O37 Mo12 O42 87.0(3) . .
O41 Mo12 O42 83.0(3) . .
O4 Mo12 O3 165.1(3) . .
O35 Mo12 O3 85.7(3) . .
O37 Mo12 O3 85.4(3) . .
O41 Mo12 O3 69.7(3) . .
O42 Mo12 O3 70.3(3) . .
C14 N12 C13 123.3(9) . .
C13 C12 C16 118.4(9) . .
C13 C12 N11 123.1(9) . .
C16 C12 N11 118.4(8) . .
N12 C13 C12 119.0(9) . .
N12 C14 C15 119.4(10) . .
C14 C15 C16 119.4(9) . .
Mo10 O16 Mo7 127.0(4) . .
C15 C16 C12 120.4(9) . .
Mo7 O19 Mo3 144.1(4) . .
Mo6 O20 Mo8 125.8(4) . .
Mo8 O22 Mo5 148.2(4) . .
Mo4 O23 Mo8 128.3(4) . .
Mo3 O24 Mo6 150.8(4) . .
Mo9 O26 Mo4 144.2(4) . .
Mo6 O27 Mo4 126.3(4) . .
Mo8 O28 Mo2 148.6(4) . .
Mo11 O29 Mo3 125.7(4) . .
Mo10 O30 Mo11 154.9(4) . .
Mo11 O31 Mo9 127.4(4) . .
Mo9 O33 Mo1 150.4(4) . .
Mo4 O34 Mo1 152.6(4) . .
Mo12 O35 Mo10 146.1(4) . .
Mo2 O36 Mo5 150.9(4) . .
Mo12 O37 Mo11 148.3(4) . .
Mo2 O38 Mo7 126.6(4) . .
Mo2 O39 Mo10 126.5(4) . .
Mo7 O40 Mo6 148.6(4) . .
Mo5 O41 Mo12 127.4(4) . .
Mo1 O42 Mo12 129.0(4) . .
Mo5 O43 Mo1 127.0(4) . .

loop_
_geom_bond_atom_site_label_1
_geom_bond_atom_site_label_2
_geom_bond_distance
_geom_bond_site_symmetry_2
P1 O3 1.507(7) .
P1 O7 1.529(7) .
P1 O8 1.531(6) .
P1 O6 1.537(7) .
Ag1 N9 2.127(8) .
Ag1 N1 2.153(8) .
Mo1 O25 1.649(6) .
Mo1 O42 1.845(7) .
Mo1 O33 1.896(7) .
Mo1 O43 1.919(7) .
Mo1 O34 1.976(7) .
Mo1 O3 2.472(7) .
N1 C1 1.301(13) .
N1 N3 1.352(11) .
O1 Mo9 1.661(6) .
C1 N2 1.324(12) .
Ag2 N8 2.283(8) 3_545
Ag2 N3 2.343(8) .
Ag2 O5 2.449(8) .
N2 N4 1.335(12) .
N2 C2 1.448(12) .
O2 C11 1.212(11) .
Mo2 O11 1.652(6) .
Mo2 O39 1.868(7) .
Mo2 O36 1.872(7) .
Mo2 O38 1.927(7) .
Mo2 O28 1.949(6) .
Mo2 O6 2.443(6) .
C2 C3 1.504(12) .
Mo3 O17 1.652(6) .
Mo3 O24 1.862(6) .
Mo3 O9 1.898(7) .
Mo3 O19 1.918(6) .
Mo3 O29 1.950(7) .
Mo3 O7 2.417(7) .
N3 N4 1.275(12) .
C3 O32 1.216(10) .
C3 N5 1.348(11) .
O3 Mo5 2.412(7) .
O3 Mo12 2.461(6) .
Mo4 O21 1.669(6) .
Mo4 O34 1.804(6) .
Mo4 O23 1.876(7) .
Mo4 O26 1.955(6) .
Mo4 O27 2.007(7) .
Mo4 O8 2.439(6) .
O4 Mo12 1.666(6) .
C4 C8 1.326(12) .
C4 C7 1.382(12) .
Mo5 O5 1.670(6) .
Mo5 O22 1.890(7) .
Mo5 O41 1.905(7) .
Mo5 O36 1.908(7) .
Mo5 O43 1.911(7) .
N5 C7 1.406(11) .
C5 C7 1.385(13) .
C5 N6 1.389(13) .
C6 C8 1.321(13) .
C6 N6 1.380(14) .
Mo6 O13 1.654(6) .
Mo6 O27 1.845(7) .
Mo6 O20 1.902(7) .
Mo6 O24 1.917(6) .
Mo6 O40 1.975(6) .
Mo6 O8 2.424(6) .
O6 Mo7 2.401(6) .
O6 Mo10 2.441(7) .
Mo7 O14 1.683(7) .
Mo7 O40 1.806(6) .
Mo7 O19 1.881(6) .
Mo7 O38 1.932(7) .
Mo7 O16 1.989(7) .
N7 N8 1.294(11) .
N7 N10 1.344(11) .
O7 Mo9 2.423(6) .
O7 Mo11 2.456(7) .
Mo8 O18 1.655(6) .
Mo8 O28 1.827(6) .
Mo8 O22 1.883(7) .
Mo8 O20 1.950(7) .
Mo8 O23 1.972(6) .
Mo8 O8 2.451(6) .
N8 N9 1.358(10) .
N8 Ag2 2.284(8) 3_545
N9 C9 1.328(12) .
Mo9 O33 1.847(6) .
Mo9 O26 1.880(6) .
Mo9 O31 1.943(7) .
Mo9 O9 1.958(7) .
C9 N10 1.327(12) .
N10 C10 1.463(12) .
Mo10 O12 1.657(6) .
Mo10 O30 1.838(7) .
Mo10 O16 1.872(7) .
Mo10 O35 1.955(7) .
Mo10 O39 1.968(7) .
O10 Mo11 1.652(6) .
C10 C11 1.524(13) .
Mo11 O31 1.892(7) .
Mo11 O29 1.909(7) .
Mo11 O30 1.922(7) .
Mo11 O37 1.939(7) .
C11 N11 1.342(12) .
N11 C12 1.406(12) .
Mo12 O35 1.851(6) .
Mo12 O37 1.857(7) .
Mo12 O41 1.974(7) .
Mo12 O42 1.978(7) .
N12 C14 1.323(14) .
N12 C13 1.343(14) .
C12 C13 1.373(13) .
C12 C16 1.384(13) .
C14 C15 1.362(15) .
C15 C16 1.367(15) .
